data_7207163
loop_
_publ_author_name
'Aitipamula, Srinivasulu'
'Chow, Pui Shan'
'Tan, Reginald B. H.'

_publ_section_title
;
 The solvates of sulfamerazine: structural, thermochemical, and
 desolvation studies
;
_journal_issue 2
_journal_name_full CrystEngComm
_journal_page_first 691
_journal_paper_doi 10.1039/c1ce06095c
_journal_volume 14
_journal_year 2012
_chemical_formula_sum 'C15 H20 N4 O4 S'
_chemical_formula_weight 352.41
_chemical_name_common 'Sulfamerazine-1,4-dioxane (1:1)'
_chemical_name_systematic 'Sulfamerazine-1,4-dioxane (1:1)'
_space_group_IT_number 14
_symmetry_cell_setting monoclinic
_symmetry_space_group_name_Hall '-P 2ybc'
_symmetry_space_group_name_H-M 'P 1 21/c 1'
_atom_sites_solution_hydrogens geom
_atom_sites_solution_primary direct
_atom_sites_solution_secondary difmap
_audit_creation_method SHELXL-97
_cell_angle_alpha 90.00
_cell_angle_beta 102.05(3)
_cell_angle_gamma 90.00
_cell_formula_units_Z 4
_cell_length_a 11.511(2)
_cell_length_b 12.436(3)
_cell_length_c 12.095(2)
_cell_measurement_reflns_used 4412
_cell_measurement_temperature 110(2)
_cell_measurement_theta_max 31.0986
_cell_measurement_theta_min 2.3762
_cell_volume 1693.3(6)
_computing_cell_refinement 'CrystalClear (Rigaku Inc., 2007)'
_computing_data_collection 'CrystalClear (Rigaku Inc., 2007)'
_computing_data_reduction 'CrystalClear (Rigaku Inc., 2007)'
_computing_structure_refinement 'SHELXL-97 (Sheldrick, 1997)'
_computing_structure_solution 'SHELXS-97 (Sheldrick, 1990)'
_diffrn_ambient_temperature 110(2)
_diffrn_measured_fraction_theta_full 0.990
_diffrn_measured_fraction_theta_max 0.990
_diffrn_measurement_device_type 'Rigaku Saturn 70 CCD area detector'
_diffrn_measurement_method '\w scans'
_diffrn_radiation_monochromator graphite
_diffrn_radiation_source 'fine-focus sealed tube'
_diffrn_radiation_type MoK\a
_diffrn_radiation_wavelength 0.71073
_diffrn_reflns_av_R_equivalents 0.0222
_diffrn_reflns_av_sigmaI/netI 0.0218
_diffrn_reflns_limit_h_max 11
_diffrn_reflns_limit_h_min -15
_diffrn_reflns_limit_k_max 16
_diffrn_reflns_limit_k_min -16
_diffrn_reflns_limit_l_max 16
_diffrn_reflns_limit_l_min -16
_diffrn_reflns_number 13291
_diffrn_reflns_theta_full 28.28
_diffrn_reflns_theta_max 28.28
_diffrn_reflns_theta_min 2.44
_exptl_absorpt_coefficient_mu 0.219
_exptl_absorpt_correction_T_max 0.9314
_exptl_absorpt_correction_T_min 0.9100
_exptl_absorpt_correction_type multi-scan
_exptl_absorpt_process_details 'R. H. Blessing, Acta Cryst. 1995 A51, 33-38'
_exptl_crystal_colour colorless
_exptl_crystal_density_diffrn 1.382
_exptl_crystal_density_method 'not measured'
_exptl_crystal_description block
_exptl_crystal_F_000 744
_exptl_crystal_size_max 0.44
_exptl_crystal_size_mid 0.33
_exptl_crystal_size_min 0.33
_refine_diff_density_max 0.286
_refine_diff_density_min -0.476
_refine_diff_density_rms 0.051
_refine_ls_extinction_method none
_refine_ls_goodness_of_fit_ref 1.104
_refine_ls_hydrogen_treatment mixed
_refine_ls_matrix_type full
_refine_ls_number_parameters 230
_refine_ls_number_reflns 4166
_refine_ls_number_restraints 0
_refine_ls_restrained_S_all 1.104
_refine_ls_R_factor_all 0.0494
_refine_ls_R_factor_gt 0.0462
_refine_ls_shift/su_max 0.003
_refine_ls_shift/su_mean 0.000
_refine_ls_structure_factor_coef Fsqd
_refine_ls_weighting_details 'calc w=1/[\s^2^(Fo^2^)+(0.0612P)^2^+0.6995P] where P=(Fo^2^+2Fc^2^)/3'
_refine_ls_weighting_scheme calc
_refine_ls_wR_factor_gt 0.1192
_refine_ls_wR_factor_ref 0.1219
_reflns_number_gt 3926
_reflns_number_total 4166
_reflns_threshold_expression >2sigma(I)
_cod_data_source_file c1ce06095c.txt
_cod_data_source_block SM-Diox(1:1)
_cod_depositor_comments
;
The following automatic conversions were performed:

'_symmetry_cell_setting' value 'Monoclinic' changed to 'monoclinic'
according to /home/saulius/struct/CIF-dictionaries/cif_core.dic
dictionary named 'cif_core.dic' version 2.4.1 from
2010-06-29.

'_exptl_absorpt_correction_type' value 'Multi-scan'
changed to 'multi-scan' according to
/home/saulius/struct/CIF-dictionaries/cif_core.dic dictionary named
'cif_core.dic' version 2.4.1 from 2010-06-29.

Automatic conversion script
Id: cif_fix_values 1715 2011-07-08 13:25:40Z adriana 
;
_cod_original_cell_volume 1693.4(6)
_cod_original_sg_symbol_H-M P21/c
_cod_database_code 7207163

loop_
_symmetry_equiv_pos_as_xyz
'x, y, z'
'-x, y+1/2, -z+1/2'
'-x, -y, -z'
'x, -y-1/2, z-1/2'

loop_
_atom_site_label
_atom_site_type_symbol
_atom_site_fract_x
_atom_site_fract_y
_atom_site_fract_z
_atom_site_U_iso_or_equiv
_atom_site_adp_type
_atom_site_occupancy
_atom_site_symmetry_multiplicity
_atom_site_calc_flag
_atom_site_refinement_flags
S1 S 0.73250(3) 1.02422(3) 0.82028(3) 0.02328(12) Uani 1 1 d .
O1 O 0.71880(10) 1.02708(9) 0.69959(9) 0.0291(2) Uani 1 1 d .
N2 N 0.87041(11) 0.99193(10) 0.87837(11) 0.0250(3) Uani 1 1 d .
O2 O 0.71518(10) 1.12241(8) 0.87781(10) 0.0283(2) Uani 1 1 d .
N3 N 0.87597(11) 0.83719(10) 0.77014(11) 0.0251(3) Uani 1 1 d .
N4 N 1.03617(11) 0.88563(10) 0.92233(11) 0.0252(3) Uani 1 1 d .
C1 C 0.64030(12) 0.92553(11) 0.85626(12) 0.0230(3) Uani 1 1 d .
O3 O 0.31653(13) 0.59084(11) 0.11230(12) 0.0440(3) Uani 1 1 d .
C5 C 0.50748(14) 0.77664(13) 0.80619(14) 0.0302(3) Uani 1 1 d .
H5 H 0.4686 0.7265 0.7516 0.036 Uiso 1 1 calc R
C6 C 0.58448(13) 0.85096(12) 0.77644(13) 0.0272(3) Uani 1 1 d .
H6 H 0.5994 0.8514 0.7021 0.033 Uiso 1 1 calc R
C7 C 0.92889(12) 0.89991(11) 0.85487(12) 0.0224(3) Uani 1 1 d .
C2 C 0.61989(13) 0.92436(12) 0.96601(12) 0.0255(3) Uani 1 1 d .
H2 H 0.6584 0.9752 1.0200 0.031 Uiso 1 1 calc R
C10 C 1.09559(13) 0.79761(13) 0.90014(13) 0.0281(3) Uani 1 1 d .
H10 H 1.1718 0.7833 0.9457 0.034 Uiso 1 1 calc R
C8 C 0.93746(13) 0.75007(12) 0.74938(13) 0.0261(3) Uani 1 1 d .
C3 C 0.54396(14) 0.84946(13) 0.99606(13) 0.0276(3) Uani 1 1 d .
H3 H 0.5308 0.8486 1.0710 0.033 Uiso 1 1 calc R
N1 N 0.40855(15) 0.70187(13) 0.94520(15) 0.0400(4) Uani 1 1 d .
C9 C 1.04974(14) 0.72767(12) 0.81377(14) 0.0282(3) Uani 1 1 d .
H9 H 1.0932 0.6664 0.7987 0.034 Uiso 1 1 calc R
C4 C 0.48575(14) 0.77425(12) 0.91653(14) 0.0276(3) Uani 1 1 d .
O4 O 0.14523(13) 0.43093(11) 0.11530(13) 0.0474(3) Uani 1 1 d .
C11 C 0.87932(16) 0.68126(14) 0.65195(15) 0.0360(4) Uani 1 1 d .
H11A H 0.7943 0.6750 0.6513 0.054 Uiso 1 1 calc R
H11B H 0.9156 0.6096 0.6597 0.054 Uiso 1 1 calc R
H11C H 0.8900 0.7141 0.5811 0.054 Uiso 1 1 calc R
C12 C 0.23950(19) 0.41433(16) 0.05777(18) 0.0447(4) Uani 1 1 d .
H12A H 0.2133 0.4353 -0.0225 0.054 Uiso 1 1 calc R
H12B H 0.2609 0.3371 0.0605 0.054 Uiso 1 1 calc R
C13 C 0.34599(19) 0.47949(16) 0.1112(2) 0.0501(5) Uani 1 1 d .
H13A H 0.3760 0.4544 0.1897 0.060 Uiso 1 1 calc R
H13B H 0.4098 0.4692 0.0685 0.060 Uiso 1 1 calc R
C14 C 0.11732(19) 0.54238(17) 0.1181(2) 0.0508(5) Uani 1 1 d .
H14A H 0.0540 0.5526 0.1613 0.061 Uiso 1 1 calc R
H14B H 0.0870 0.5684 0.0400 0.061 Uiso 1 1 calc R
C15 C 0.22424(19) 0.60677(15) 0.17165(17) 0.0424(4) Uani 1 1 d .
H15A H 0.2032 0.6840 0.1706 0.051 Uiso 1 1 calc R
H15B H 0.2515 0.5844 0.2514 0.051 Uiso 1 1 calc R
H4 H 0.377(2) 0.6542(19) 0.8961(19) 0.043(6) Uiso 1 1 d .
H7 H 0.897(2) 1.0302(18) 0.943(2) 0.047(6) Uiso 1 1 d .
H1 H 0.3974(18) 0.6973(16) 1.0154(19) 0.036(5) Uiso 1 1 d .

loop_
_atom_site_aniso_label
_atom_site_aniso_U_11
_atom_site_aniso_U_22
_atom_site_aniso_U_33
_atom_site_aniso_U_23
_atom_site_aniso_U_13
_atom_site_aniso_U_12
S1 0.02155(19) 0.02101(19) 0.0269(2) 0.00112(12) 0.00425(14) 0.00138(12)
O1 0.0312(6) 0.0292(6) 0.0269(5) 0.0049(4) 0.0058(4) 0.0014(4)
N2 0.0190(6) 0.0237(6) 0.0312(6) -0.0045(5) 0.0033(5) 0.0011(5)
O2 0.0260(5) 0.0211(5) 0.0371(6) -0.0012(4) 0.0049(4) 0.0031(4)
N3 0.0244(6) 0.0246(6) 0.0268(6) -0.0023(5) 0.0062(5) 0.0000(5)
N4 0.0218(6) 0.0254(6) 0.0282(6) -0.0013(5) 0.0050(5) 0.0014(5)
C1 0.0199(6) 0.0223(6) 0.0266(7) 0.0009(5) 0.0046(5) 0.0014(5)
O3 0.0499(8) 0.0372(7) 0.0522(8) -0.0082(6) 0.0275(6) -0.0134(6)
C5 0.0295(8) 0.0306(8) 0.0302(8) -0.0063(6) 0.0057(6) -0.0063(6)
C6 0.0269(7) 0.0295(7) 0.0249(7) -0.0033(6) 0.0050(6) -0.0019(6)
C7 0.0209(6) 0.0217(6) 0.0257(6) 0.0002(5) 0.0076(5) 0.0000(5)
C2 0.0260(7) 0.0254(7) 0.0249(7) -0.0033(5) 0.0048(5) -0.0014(6)
C10 0.0235(7) 0.0295(7) 0.0313(7) -0.0005(6) 0.0061(6) 0.0030(6)
C8 0.0291(7) 0.0240(7) 0.0267(7) -0.0005(5) 0.0096(6) 0.0003(6)
C3 0.0294(7) 0.0290(7) 0.0259(7) -0.0030(6) 0.0090(6) -0.0007(6)
N1 0.0453(9) 0.0389(8) 0.0405(8) -0.0094(7) 0.0195(7) -0.0177(7)
C9 0.0275(7) 0.0253(7) 0.0329(8) -0.0024(6) 0.0087(6) 0.0034(6)
C4 0.0252(7) 0.0265(7) 0.0325(8) -0.0021(6) 0.0090(6) -0.0015(6)
O4 0.0487(8) 0.0380(7) 0.0579(9) 0.0053(6) 0.0167(7) -0.0123(6)
C11 0.0388(9) 0.0342(8) 0.0336(8) -0.0096(7) 0.0043(7) 0.0045(7)
C12 0.0553(12) 0.0354(9) 0.0453(10) -0.0054(8) 0.0145(9) -0.0080(8)
C13 0.0426(11) 0.0417(11) 0.0701(14) -0.0133(9) 0.0209(10) -0.0044(8)
C14 0.0416(11) 0.0456(11) 0.0682(14) 0.0061(10) 0.0181(10) -0.0008(9)
C15 0.0534(11) 0.0352(9) 0.0447(10) -0.0022(7) 0.0245(9) -0.0037(8)

loop_
_atom_type_symbol
_atom_type_description
_atom_type_scat_dispersion_real
_atom_type_scat_dispersion_imag
_atom_type_scat_source
C C 0.0033 0.0016 'International Tables Vol C Tables 4.2.6.8 and 6.1.1.4'
H H 0.0000 0.0000 'International Tables Vol C Tables 4.2.6.8 and 6.1.1.4'
N N 0.0061 0.0033 'International Tables Vol C Tables 4.2.6.8 and 6.1.1.4'
O O 0.0106 0.0060 'International Tables Vol C Tables 4.2.6.8 and 6.1.1.4'
S S 0.1246 0.1234 'International Tables Vol C Tables 4.2.6.8 and 6.1.1.4'

loop_
_geom_angle_atom_site_label_1
_geom_angle_atom_site_label_2
_geom_angle_atom_site_label_3
_geom_angle
O1 S1 O2 118.26(7)
O1 S1 N2 109.36(7)
O2 S1 N2 102.66(7)
O1 S1 C1 109.22(7)
O2 S1 C1 108.96(7)
N2 S1 C1 107.82(7)
C7 N2 S1 125.45(11)
C7 N2 H7 121.2(15)
S1 N2 H7 110.9(15)
C7 N3 C8 116.20(13)
C7 N4 C10 115.30(13)
C6 C1 C2 120.44(13)
C6 C1 S1 120.92(11)
C2 C1 S1 118.60(11)
C15 O3 C13 110.22(15)
C6 C5 C4 120.81(14)
C6 C5 H5 119.6
C4 C5 H5 119.6
C5 C6 C1 119.55(14)
C5 C6 H6 120.2
C1 C6 H6 120.2
N3 C7 N4 127.31(13)
N3 C7 N2 118.55(13)
N4 C7 N2 114.14(13)
C3 C2 C1 120.02(14)
C3 C2 H2 120.0
C1 C2 H2 120.0
N4 C10 C9 122.29(14)
N4 C10 H10 118.9
C9 C10 H10 118.9
N3 C8 C9 121.34(14)
N3 C8 C11 116.16(14)
C9 C8 C11 122.48(14)
C2 C3 C4 120.47(14)
C2 C3 H3 119.8
C4 C3 H3 119.8
C4 N1 H4 118.9(15)
C4 N1 H1 121.3(14)
H4 N1 H1 119(2)
C10 C9 C8 117.55(14)
C10 C9 H9 121.2
C8 C9 H9 121.2
N1 C4 C3 120.60(15)
N1 C4 C5 120.69(15)
C3 C4 C5 118.70(14)
C12 O4 C14 110.60(15)
C8 C11 H11A 109.5
C8 C11 H11B 109.5
H11A C11 H11B 109.5
C8 C11 H11C 109.5
H11A C11 H11C 109.5
H11B C11 H11C 109.5
O4 C12 C13 110.46(16)
O4 C12 H12A 109.6
C13 C12 H12A 109.6
O4 C12 H12B 109.6
C13 C12 H12B 109.6
H12A C12 H12B 108.1
O3 C13 C12 110.74(18)
O3 C13 H13A 109.5
C12 C13 H13A 109.5
O3 C13 H13B 109.5
C12 C13 H13B 109.5
H13A C13 H13B 108.1
O4 C14 C15 111.18(17)
O4 C14 H14A 109.4
C15 C14 H14A 109.4
O4 C14 H14B 109.4
C15 C14 H14B 109.4
H14A C14 H14B 108.0
O3 C15 C14 109.99(16)
O3 C15 H15A 109.7
C14 C15 H15A 109.7
O3 C15 H15B 109.7
C14 C15 H15B 109.7
H15A C15 H15B 108.2

loop_
_geom_bond_atom_site_label_1
_geom_bond_atom_site_label_2
_geom_bond_distance
S1 O1 1.4356(12)
S1 O2 1.4397(11)
S1 N2 1.6461(14)
S1 C1 1.7364(15)
N2 C7 1.3869(18)
N2 H7 0.92(2)
N3 C7 1.3302(19)
N3 C8 1.3462(19)
N4 C7 1.3423(19)
N4 C10 1.3471(19)
C1 C6 1.395(2)
C1 C2 1.396(2)
O3 C15 1.415(2)
O3 C13 1.426(2)
C5 C6 1.379(2)
C5 C4 1.409(2)
C5 H5 0.9500
C6 H6 0.9500
C2 C3 1.377(2)
C2 H2 0.9500
C10 C9 1.377(2)
C10 H10 0.9500
C8 C9 1.391(2)
C8 C11 1.497(2)
C3 C4 1.407(2)
C3 H3 0.9500
N1 C4 1.360(2)
N1 H4 0.86(2)
N1 H1 0.89(2)
C9 H9 0.9500
O4 C12 1.421(3)
O4 C14 1.425(3)
C11 H11A 0.9800
C11 H11B 0.9800
C11 H11C 0.9800
C12 C13 1.499(3)
C12 H12A 0.9900
C12 H12B 0.9900
C13 H13A 0.9900
C13 H13B 0.9900
C14 C15 1.498(3)
C14 H14A 0.9900
C14 H14B 0.9900
C15 H15A 0.9900
C15 H15B 0.9900
